data_7028526
loop_
_publ_author_name
'Niu, Qingfen'
'Sun, Hongjian'
'Wang, Lin'
'Hu, Qingping'
'Li, Xiaoyan'

_publ_section_title
;
 Reactivity of
 mer-hydrido(2-mercaptobenzoyl)tris(trimethylphosphine)cobalt(iii)
 complex.
;
_journal_issue 10
_journal_name_full 'Dalton transactions (Cambridge, England : 2003)'
_journal_page_first 4059
_journal_page_last 4066
_journal_paper_doi 10.1039/c3dt52519h
_journal_volume 43
_journal_year 2014
_chemical_formula_sum 'C16 H31 Br Co O P3 S'
_chemical_formula_weight 503.22
_chemical_name_systematic
; 
 ? 
;
_space_group_IT_number 14
_symmetry_cell_setting monoclinic
_symmetry_space_group_name_Hall '-P 2yn'
_symmetry_space_group_name_H-M 'P 1 21/n 1'
_atom_sites_solution_hydrogens geom
_atom_sites_solution_primary direct
_atom_sites_solution_secondary difmap
_audit_creation_method SHELXL-97
_cell_angle_alpha 90.00
_cell_angle_beta 97.460(7)
_cell_angle_gamma 90.00
_cell_formula_units_Z 4
_cell_length_a 8.859(4)
_cell_length_b 15.756(7)
_cell_length_c 16.177(7)
_cell_measurement_reflns_used 3531
_cell_measurement_temperature 293(2)
_cell_measurement_theta_max 26.84
_cell_measurement_theta_min 2.54
_cell_volume 2238.9(17)
_computing_cell_refinement 'Bruker SMART'
_computing_data_collection 'Bruker SMART'
_computing_data_reduction 'Bruker SAINT'
_computing_molecular_graphics 'Bruker SHELXTL'
_computing_publication_material 'Bruker SHELXTL'
_computing_structure_refinement 'SHELXL-97 (Sheldrick, 1997)'
_computing_structure_solution 'SHELXS-97 (Sheldrick, 1990)'
_diffrn_ambient_temperature 293(2)
_diffrn_measured_fraction_theta_full 0.961
_diffrn_measured_fraction_theta_max 0.961
_diffrn_measurement_device_type 'CCD area detector'
_diffrn_measurement_method 'phi and omega scans'
_diffrn_radiation_monochromator graphite
_diffrn_radiation_source 'fine-focus sealed tube'
_diffrn_radiation_type MoK\a
_diffrn_radiation_wavelength 0.71073
_diffrn_reflns_av_R_equivalents 0.0315
_diffrn_reflns_av_unetI/netI 0.0427
_diffrn_reflns_limit_h_max 5
_diffrn_reflns_limit_h_min -11
_diffrn_reflns_limit_k_max 19
_diffrn_reflns_limit_k_min -19
_diffrn_reflns_limit_l_max 19
_diffrn_reflns_limit_l_min -20
_diffrn_reflns_number 12493
_diffrn_reflns_theta_full 27.41
_diffrn_reflns_theta_max 27.41
_diffrn_reflns_theta_min 1.81
_exptl_absorpt_coefficient_mu 2.860
_exptl_absorpt_correction_T_max 0.6126
_exptl_absorpt_correction_T_min 0.5719
_exptl_absorpt_correction_type none
_exptl_crystal_colour red
_exptl_crystal_density_diffrn 1.493
_exptl_crystal_density_method 'not measured'
_exptl_crystal_description block
_exptl_crystal_F_000 1032
_exptl_crystal_size_max 0.22
_exptl_crystal_size_mid 0.2
_exptl_crystal_size_min 0.19
_refine_diff_density_max 0.566
_refine_diff_density_min -0.523
_refine_diff_density_rms 0.073
_refine_ls_extinction_method none
_refine_ls_goodness_of_fit_ref 1.003
_refine_ls_hydrogen_treatment constr
_refine_ls_matrix_type full
_refine_ls_number_parameters 217
_refine_ls_number_reflns 4900
_refine_ls_number_restraints 0
_refine_ls_restrained_S_all 1.003
_refine_ls_R_factor_all 0.0622
_refine_ls_R_factor_gt 0.0358
_refine_ls_shift/su_max 0.001
_refine_ls_shift/su_mean 0.000
_refine_ls_structure_factor_coef Fsqd
_refine_ls_weighting_details 'calc w=1/[\s^2^(Fo^2^)+(0.0494P)^2^+0.0000P] where P=(Fo^2^+2Fc^2^)/3'
_refine_ls_weighting_scheme calc
_refine_ls_wR_factor_gt 0.0852
_refine_ls_wR_factor_ref 0.0951
_reflns_number_gt 3402
_reflns_number_total 4900
_reflns_threshold_expression >2sigma(I)
_cod_data_source_file c3dt52519h.txt
_cod_data_source_block complex3
_cod_depositor_comments
;
The following automatic conversions were performed:

'_symmetry_cell_setting' value 'Monoclinic' changed to 'monoclinic'
according to
/usr/data/users/saulius/automatic-downloads/current/RSC/lib/dictionaries/cif_core.dic
dictionary named 'cif_core.dic' version 2.4.2 from 2011-04-26.

Automatic conversion script
Id: cif_fix_values 2281 2013-09-26 08:29:07Z andrius 
;
_cod_original_cell_volume 2239.0(17)
_cod_original_sg_symbol_H-M 'P2(1)/n  '
_cod_database_code 7028526

loop_
_symmetry_equiv_pos_as_xyz
'x, y, z'
'-x+1/2, y+1/2, -z+1/2'
'-x, -y, -z'
'x-1/2, -y-1/2, z-1/2'

loop_
_atom_site_label
_atom_site_type_symbol
_atom_site_fract_x
_atom_site_fract_y
_atom_site_fract_z
_atom_site_U_iso_or_equiv
_atom_site_adp_type
_atom_site_occupancy
_atom_site_symmetry_multiplicity
_atom_site_calc_flag
_atom_site_refinement_flags
Br1 Br 0.75887(4) 0.56339(2) 0.84925(2) 0.05837(13) Uani 1 1 d .
Co1 Co 0.93892(4) 0.58356(2) 0.73983(2) 0.03279(12) Uani 1 1 d .
P2 P 1.02992(9) 0.44720(5) 0.74520(5) 0.0442(2) Uani 1 1 d .
S1 S 0.86459(11) 0.72262(5) 0.72904(6) 0.0561(2) Uani 1 1 d .
P3 P 1.11572(10) 0.62716(6) 0.84570(5) 0.0475(2) Uani 1 1 d .
P1 P 0.73212(9) 0.55426(5) 0.64517(5) 0.0442(2) Uani 1 1 d .
O1 O 1.1452(3) 0.55351(16) 0.62650(17) 0.0722(8) Uani 1 1 d .
C7 C 1.0678(3) 0.6055(2) 0.65323(18) 0.0426(7) Uani 1 1 d .
C1 C 0.9644(4) 0.75310(19) 0.6478(2) 0.0450(7) Uani 1 1 d .
C6 C 1.0604(3) 0.6939(2) 0.61732(19) 0.0432(7) Uani 1 1 d .
C2 C 0.9533(4) 0.8355(2) 0.6114(2) 0.0596(10) Uani 1 1 d .
H2 H 0.8902 0.8764 0.6302 0.072 Uiso 1 1 calc R
C8 C 1.0710(6) 0.7209(3) 0.9047(3) 0.1039(17) Uani 1 1 d .
H8A H 1.1505 0.7300 0.9501 0.156 Uiso 1 1 calc R
H8B H 0.9762 0.7122 0.9263 0.156 Uiso 1 1 calc R
H8C H 1.0628 0.7696 0.8688 0.156 Uiso 1 1 calc R
C9 C 1.2996(4) 0.6572(3) 0.8163(3) 0.0810(13) Uani 1 1 d .
H9A H 1.3642 0.6775 0.8646 0.121 Uiso 1 1 calc R
H9B H 1.2859 0.7013 0.7750 0.121 Uiso 1 1 calc R
H9C H 1.3460 0.6088 0.7939 0.121 Uiso 1 1 calc R
C13 C 0.9908(5) 0.3801(3) 0.6517(3) 0.0824(13) Uani 1 1 d .
H13A H 1.0523 0.3299 0.6587 0.124 Uiso 1 1 calc R
H13B H 1.0145 0.4110 0.6039 0.124 Uiso 1 1 calc R
H13C H 0.8852 0.3646 0.6438 0.124 Uiso 1 1 calc R
C15 C 0.7619(5) 0.5525(3) 0.5354(2) 0.0787(12) Uani 1 1 d .
H15A H 0.6684 0.5376 0.5016 0.118 Uiso 1 1 calc R
H15B H 0.8387 0.5114 0.5275 0.118 Uiso 1 1 calc R
H15C H 0.7942 0.6076 0.5194 0.118 Uiso 1 1 calc R
C3 C 1.0376(5) 0.8537(3) 0.5479(3) 0.0757(13) Uani 1 1 d .
H3 H 1.0294 0.9074 0.5238 0.091 Uiso 1 1 calc R
C5 C 1.1461(4) 0.7151(3) 0.5531(2) 0.0621(10) Uani 1 1 d .
H5 H 1.2107 0.6751 0.5342 0.075 Uiso 1 1 calc R
C11 C 1.2379(4) 0.4318(2) 0.7625(3) 0.0730(12) Uani 1 1 d .
H11A H 1.2811 0.4659 0.8088 0.110 Uiso 1 1 calc R
H11B H 1.2807 0.4484 0.7134 0.110 Uiso 1 1 calc R
H11C H 1.2603 0.3731 0.7743 0.110 Uiso 1 1 calc R
C14 C 0.6276(5) 0.4563(3) 0.6589(3) 0.0840(14) Uani 1 1 d .
H14A H 0.5362 0.4552 0.6199 0.126 Uiso 1 1 calc R
H14B H 0.6019 0.4539 0.7146 0.126 Uiso 1 1 calc R
H14C H 0.6900 0.4084 0.6492 0.126 Uiso 1 1 calc R
C4 C 1.1349(5) 0.7947(3) 0.5182(3) 0.0754(12) Uani 1 1 d .
H4 H 1.1912 0.8090 0.4756 0.090 Uiso 1 1 calc R
C16 C 0.5732(4) 0.6291(3) 0.6405(3) 0.0880(14) Uani 1 1 d .
H16A H 0.5991 0.6804 0.6136 0.132 Uiso 1 1 calc R
H16B H 0.5528 0.6418 0.6961 0.132 Uiso 1 1 calc R
H16C H 0.4844 0.6044 0.6095 0.132 Uiso 1 1 calc R
C10 C 1.1646(5) 0.5546(3) 0.9341(2) 0.0786(13) Uani 1 1 d .
H10A H 1.2113 0.5044 0.9153 0.118 Uiso 1 1 calc R
H10B H 1.0738 0.5392 0.9572 0.118 Uiso 1 1 calc R
H10C H 1.2342 0.5822 0.9761 0.118 Uiso 1 1 calc R
C12 C 0.9702(5) 0.3777(2) 0.8252(3) 0.0710(11) Uani 1 1 d .
H12A H 1.0317 0.3273 0.8295 0.107 Uiso 1 1 calc R
H12B H 0.8653 0.3625 0.8104 0.107 Uiso 1 1 calc R
H12C H 0.9823 0.4067 0.8778 0.107 Uiso 1 1 calc R

loop_
_atom_site_aniso_label
_atom_site_aniso_U_11
_atom_site_aniso_U_22
_atom_site_aniso_U_33
_atom_site_aniso_U_23
_atom_site_aniso_U_13
_atom_site_aniso_U_12
Br1 0.0643(2) 0.0659(3) 0.0506(2) -0.00408(17) 0.02922(17) -0.00435(17)
Co1 0.0369(2) 0.0313(2) 0.0316(2) -0.00067(16) 0.00989(16) 0.00183(16)
P2 0.0457(5) 0.0365(5) 0.0507(5) 0.0002(4) 0.0072(4) 0.0056(3)
S1 0.0667(6) 0.0377(5) 0.0682(6) 0.0036(4) 0.0252(5) 0.0108(4)
P3 0.0526(5) 0.0456(5) 0.0436(5) -0.0041(4) 0.0040(4) -0.0108(4)
P1 0.0414(4) 0.0503(5) 0.0402(5) -0.0024(4) 0.0031(3) 0.0042(4)
O1 0.0897(19) 0.0633(17) 0.0747(18) 0.0089(13) 0.0530(15) 0.0164(14)
C7 0.0450(18) 0.0464(19) 0.0372(17) 0.0011(14) 0.0085(14) 0.0001(14)
C1 0.0460(18) 0.0373(17) 0.0489(19) 0.0058(14) -0.0048(14) -0.0065(14)
C6 0.0407(17) 0.053(2) 0.0353(17) 0.0106(14) 0.0022(13) -0.0076(14)
C2 0.054(2) 0.045(2) 0.075(3) 0.0172(18) -0.0107(18) -0.0065(16)
C8 0.112(4) 0.095(4) 0.099(4) -0.058(3) -0.009(3) 0.015(3)
C9 0.067(3) 0.094(3) 0.079(3) 0.008(2) 0.000(2) -0.038(2)
C13 0.098(3) 0.063(3) 0.081(3) -0.031(2) -0.006(2) 0.024(2)
C15 0.076(3) 0.118(4) 0.040(2) -0.007(2) -0.0008(19) -0.005(2)
C3 0.069(3) 0.065(3) 0.083(3) 0.040(2) -0.025(2) -0.026(2)
C5 0.059(2) 0.080(3) 0.048(2) 0.0127(19) 0.0084(17) -0.0140(19)
C11 0.056(2) 0.061(3) 0.103(3) 0.008(2) 0.012(2) 0.0180(18)
C14 0.069(3) 0.079(3) 0.097(4) 0.013(2) -0.017(2) -0.026(2)
C4 0.070(3) 0.095(3) 0.061(3) 0.031(2) 0.006(2) -0.027(2)
C16 0.054(2) 0.102(4) 0.103(4) -0.012(3) -0.008(2) 0.033(2)
C10 0.096(3) 0.089(3) 0.044(2) 0.014(2) -0.015(2) -0.030(2)
C12 0.086(3) 0.045(2) 0.084(3) 0.016(2) 0.018(2) -0.0054(19)

loop_
_atom_type_symbol
_atom_type_description
_atom_type_scat_dispersion_real
_atom_type_scat_dispersion_imag
_atom_type_scat_source
C C 0.0033 0.0016 'International Tables Vol C Tables 4.2.6.8 and 6.1.1.4'
H H 0.0000 0.0000 'International Tables Vol C Tables 4.2.6.8 and 6.1.1.4'
S S 0.1246 0.1234 'International Tables Vol C Tables 4.2.6.8 and 6.1.1.4'
P P 0.1023 0.0942 'International Tables Vol C Tables 4.2.6.8 and 6.1.1.4'
Br Br -0.2901 2.4595 'International Tables Vol C Tables 4.2.6.8 and 6.1.1.4'
Co Co 0.3494 0.9721 'International Tables Vol C Tables 4.2.6.8 and 6.1.1.4'
O O 0.0106 0.0060 'International Tables Vol C Tables 4.2.6.8 and 6.1.1.4'

loop_
_geom_angle_atom_site_label_1
_geom_angle_atom_site_label_2
_geom_angle_atom_site_label_3
_geom_angle
C7 Co1 P3 94.44(10)
C7 Co1 P1 92.74(10)
P3 Co1 P1 169.70(3)
C7 Co1 S1 88.00(10)
P3 Co1 S1 86.07(4)
P1 Co1 S1 86.81(4)
C7 Co1 P2 87.55(10)
P3 Co1 P2 92.88(4)
P1 Co1 P2 94.80(4)
S1 Co1 P2 175.34(4)
C7 Co1 Br1 176.07(9)
P3 Co1 Br1 86.94(4)
P1 Co1 Br1 85.43(4)
S1 Co1 Br1 88.43(3)
P2 Co1 Br1 96.05(3)
C12 P2 C13 101.4(2)
C12 P2 C11 100.93(19)
C13 P2 C11 97.3(2)
C12 P2 Co1 117.15(13)
C13 P2 Co1 118.63(14)
C11 P2 Co1 117.94(13)
C1 S1 Co1 98.75(11)
C9 P3 C8 100.9(2)
C9 P3 C10 103.7(2)
C8 P3 C10 98.1(2)
C9 P3 Co1 115.80(14)
C8 P3 Co1 117.56(16)
C10 P3 Co1 117.91(13)
C14 P1 C15 104.1(2)
C14 P1 C16 98.6(2)
C15 P1 C16 100.2(2)
C14 P1 Co1 117.75(14)
C15 P1 Co1 116.81(14)
C16 P1 Co1 116.37(15)
O1 C7 C6 119.7(3)
O1 C7 Co1 124.1(2)
C6 C7 Co1 116.1(2)
C6 C1 C2 118.4(3)
C6 C1 S1 118.3(2)
C2 C1 S1 123.3(3)
C1 C6 C5 121.0(3)
C1 C6 C7 118.7(3)
C5 C6 C7 120.3(3)
C3 C2 C1 119.0(4)
C2 C3 C4 122.5(4)
C4 C5 C6 120.3(4)
C5 C4 C3 118.8(4)

loop_
_geom_bond_atom_site_label_1
_geom_bond_atom_site_label_2
_geom_bond_distance
Br1 Co1 2.5518(9)
Co1 C7 1.950(3)
Co1 P3 2.2719(11)
Co1 P1 2.2773(11)
Co1 S1 2.2880(13)
Co1 P2 2.2925(12)
P2 C12 1.825(4)
P2 C13 1.840(4)
P2 C11 1.844(4)
S1 C1 1.743(3)
P3 C9 1.818(4)
P3 C8 1.829(4)
P3 C10 1.839(4)
P1 C14 1.828(4)
P1 C15 1.829(4)
P1 C16 1.831(4)
O1 C7 1.185(4)
C7 C6 1.507(4)
C1 C6 1.395(4)
C1 C2 1.424(4)
C6 C5 1.404(4)
C2 C3 1.377(6)
C3 C4 1.394(6)
C5 C4 1.374(5)
